data_1514101
loop_
_publ_author_name
'Kondrashev, Yu. D.'
'Zaslavskii, A. I.'

_publ_section_title
;
 The structure of the modifications of manganese oxide
;
_journal_coden_ASTM IANFAY
_journal_name_full 'Izvestiya Akademii Nauk SSSR, Seriya Fizicheskaya'
_journal_page_first 179
_journal_page_last 186
_journal_volume 15
_journal_year 1951
_chemical_formula_structural 'Mn O2'
_chemical_formula_sum 'Mn O2'
_chemical_name_mineral Pyrolusite
_chemical_name_systematic 'Manganese(IV) Oxide - Beta'
_space_group_IT_number 136
_symmetry_Int_Tables_number 136
_symmetry_space_group_name_Hall '-P 4n 2n'
_symmetry_space_group_name_H-M 'P 42/m n m'
_audit_creation_date 1986/09/25
_audit_update_record 2005/10/01
_cell_angle_alpha 90.
_cell_angle_beta 90.
_cell_angle_gamma 90.
_cell_formula_units_Z 2
_cell_length_a 4.388(1)
_cell_length_b 4.388(1)
_cell_length_c 2.865(1)
_cell_volume 55.16(3)
_cod_data_source_file 'data_MnO2melanie020229.cif'
_cod_data_source_block /var/www/cod/tmp/uploads/1395935341.08-D290F29E9218B844.cif
_cod_original_cell_volume 55.16
_cod_original_formula_sum 'Mn1 O2'
_cod_database_code 1514101

loop_
_symmetry_equiv_pos_site_id
_symmetry_equiv_pos_as_xyz
1 '-y+1/2, x+1/2, -z+1/2'
2 'y+1/2, -x+1/2, -z+1/2'
3 'y, x, -z'
4 '-y, -x, -z'
5 'y+1/2, -x+1/2, z+1/2'
6 '-y+1/2, x+1/2, z+1/2'
7 '-y, -x, z'
8 'y, x, z'
9 'x+1/2, -y+1/2, -z+1/2'
10 '-x+1/2, y+1/2, -z+1/2'
11 'x, y, -z'
12 '-x, -y, -z'
13 '-x+1/2, y+1/2, z+1/2'
14 'x+1/2, -y+1/2, z+1/2'
15 '-x, -y, z'
16 'x, y, z'

loop_
_atom_site_label
_atom_site_type_symbol
_atom_site_symmetry_multiplicity
_atom_site_Wyckoff_symbol
_atom_site_fract_x
_atom_site_fract_y
_atom_site_fract_z
_atom_site_occupancy
_atom_site_attached_hydrogens
Mn1 Mn4+ 2 a 0 0 0 1. 0
O1 O2- 4 f 0.302(4) 0.302(4) 0 1. 0

loop_
_atom_type_symbol
_atom_type_oxidation_number
Mn4+ 4
O2- -2
